data_7229498
loop_
_publ_author_name
'Zhu, Luyi'
'Yan, Peipei'
'Zhang, Lvye'
'Chen, Zhangtao'
'Zeng, Xiaofei'
'Zhong, Guofu'

_publ_section_title
;
 TiCl4/DMAP mediated Z-selective knovenagel condensation of isatins with
 nitroacetates and related compounds
;
_journal_issue 81
_journal_name_full 'RSC Advances'
_journal_page_first 51352
_journal_paper_doi 10.1039/C7RA09951G
_journal_volume 7
_journal_year 2017
_chemical_formula_moiety 'C13 H12 N2 O5'
_chemical_formula_sum 'C13 H12 N2 O5'
_chemical_formula_weight 276.25
_chemical_name_systematic
;
 ? 
;
_space_group_crystal_system triclinic
_space_group_IT_number 2
_space_group_name_Hall '-P 1'
_space_group_name_H-M_alt 'P -1'
_symmetry_space_group_name_Hall '-P 1'
_symmetry_space_group_name_H-M 'P -1'
_atom_sites_solution_hydrogens geom
_atom_sites_solution_primary direct
_atom_sites_solution_secondary difmap
_audit_creation_date 2014-05-14
_audit_creation_method
;
Olex2 1.2
(compiled 2014.03.20 svn.r2914 for OlexSys, GUI svn.r4816)
;
_audit_update_record
;
2017-08-28 deposited with the CCDC.
2017-10-25 downloaded from the CCDC.
;
_cell_angle_alpha 70.661(10)
_cell_angle_beta 81.940(8)
_cell_angle_gamma 64.185(11)
_cell_formula_units_Z 2
_cell_length_a 8.4937(9)
_cell_length_b 8.6840(10)
_cell_length_c 10.0187(9)
_cell_measurement_reflns_used 1981
_cell_measurement_temperature 294.30(10)
_cell_measurement_theta_max 30.0160
_cell_measurement_theta_min 3.9460
_cell_volume 627.68(13)
_computing_cell_refinement
;
CrysAlisPro, Agilent Technologies,
Version 1.171.36.32 (release 02-08-2013 CrysAlis171 .NET)
(compiled Aug  2 2013,16:46:58)
;
_computing_data_collection
;
CrysAlisPro, Agilent Technologies,
Version 1.171.36.32 (release 02-08-2013 CrysAlis171 .NET)
(compiled Aug  2 2013,16:46:58)
;
_computing_data_reduction
;
CrysAlisPro, Agilent Technologies,
Version 1.171.36.32 (release 02-08-2013 CrysAlis171 .NET)
(compiled Aug  2 2013,16:46:58)
;
_computing_molecular_graphics 'Olex2 (Dolomanov et al., 2009)'
_computing_publication_material 'Olex2 (Dolomanov et al., 2009)'
_computing_structure_refinement 'XL (Sheldrick, 2008)'
_computing_structure_solution 'XS (Sheldrick, 2008)'
_diffrn_ambient_temperature 294.30(10)
_diffrn_detector_area_resol_mean 10.4471
_diffrn_measured_fraction_theta_full 0.998
_diffrn_measured_fraction_theta_max 0.860
_diffrn_measurement_device_type 'Xcalibur, Atlas, Gemini'
_diffrn_measurement_method '\w scans'
_diffrn_orient_matrix_UB_11 -0.0530309000
_diffrn_orient_matrix_UB_12 0.0641597000
_diffrn_orient_matrix_UB_13 -0.0592569000
_diffrn_orient_matrix_UB_21 0.0677934000
_diffrn_orient_matrix_UB_22 -0.0351655000
_diffrn_orient_matrix_UB_23 -0.0460255000
_diffrn_orient_matrix_UB_31 -0.0346072000
_diffrn_orient_matrix_UB_32 -0.0609260000
_diffrn_orient_matrix_UB_33 -0.0003052000
_diffrn_radiation_monochromator graphite
_diffrn_radiation_type MoK\a
_diffrn_radiation_wavelength 0.71073
_diffrn_reflns_av_R_equivalents 0.0156
_diffrn_reflns_av_unetI/netI 0.0265
_diffrn_reflns_limit_h_max 10
_diffrn_reflns_limit_h_min -11
_diffrn_reflns_limit_k_max 12
_diffrn_reflns_limit_k_min -11
_diffrn_reflns_limit_l_max 13
_diffrn_reflns_limit_l_min -13
_diffrn_reflns_number 5506
_diffrn_reflns_theta_full 26.00
_diffrn_reflns_theta_max 30.19
_diffrn_reflns_theta_min 2.92
_diffrn_source 'Enhance (Mo) X-ray Source'
_exptl_absorpt_coefficient_mu 0.114
_exptl_absorpt_correction_T_max 1.00000
_exptl_absorpt_correction_T_min 0.76524
_exptl_absorpt_correction_type multi-scan
_exptl_absorpt_process_details
;
CrysAlisPro, Agilent Technologies,
Version 1.171.36.32 (release 02-08-2013 CrysAlis171 .NET)
(compiled Aug  2 2013,16:46:58)
Empirical absorption correction using spherical harmonics,
 implemented in SCALE3 ABSPACK scaling algorithm.
;
_exptl_crystal_colour 'metallic dark red'
_exptl_crystal_density_diffrn 1.462
_exptl_crystal_density_method 'not measured'
_exptl_crystal_description block
_exptl_crystal_F_000 288
_exptl_crystal_size_max 0.65
_exptl_crystal_size_mid 0.5
_exptl_crystal_size_min 0.1
_refine_diff_density_max 0.208
_refine_diff_density_min -0.231
_refine_diff_density_rms 0.047
_refine_ls_extinction_method none
_refine_ls_goodness_of_fit_ref 1.076
_refine_ls_hydrogen_treatment constr
_refine_ls_matrix_type full
_refine_ls_number_parameters 183
_refine_ls_number_reflns 3203
_refine_ls_number_restraints 0
_refine_ls_restrained_S_all 1.076
_refine_ls_R_factor_all 0.0591
_refine_ls_R_factor_gt 0.0447
_refine_ls_shift/su_max 0.000
_refine_ls_shift/su_mean 0.000
_refine_ls_structure_factor_coef Fsqd
_refine_ls_weighting_details 'calc w=1/[\s^2^(Fo^2^)+(0.1000P)^2^+0.0000P] where P=(Fo^2^+2Fc^2^)/3'
_refine_ls_weighting_scheme calc
_refine_ls_wR_factor_gt 0.1449
_refine_ls_wR_factor_ref 0.1600
_reflns_number_gt 2496
_reflns_number_total 3203
_reflns_threshold_expression >2sigma(I)
_cod_data_source_file c7ra09951g2.cif
_cod_data_source_block g140421b
_cod_original_cell_volume 627.68(11)
_cod_database_code 7229498
_chemical_oxdiff_formula C100H100N22O2
_reflns_odcompleteness_completeness 99.79
_reflns_odcompleteness_iscentric 1
_reflns_odcompleteness_theta 27.42
_olex2_refinement_description
;
1. Fixed Uiso
 At 1.2 times of:
  All C(H) groups, All C(H,H) groups
 At 1.5 times of:
  All C(H,H,H) groups
2.a Secondary CH2 refined with riding coordinates:
 C12(H12a,H12b)
2.b Aromatic/amide H refined with riding coordinates:
 C2(H2), C3(H3), C4(H4), C5(H5)
2.c Idealised Me refined as rotating group:
 C9(H9a,H9b,H9c), C13(H13a,H13b,H13c)
;

loop_
_space_group_symop_id
_space_group_symop_operation_xyz
1 'x, y, z'
2 '-x, -y, -z'

loop_
_atom_site_label
_atom_site_type_symbol
_atom_site_fract_x
_atom_site_fract_y
_atom_site_fract_z
_atom_site_U_iso_or_equiv
_atom_site_adp_type
_atom_site_occupancy
_atom_site_calc_flag
_atom_site_refinement_flags_posn
O1 O 0.81954(13) 0.83912(15) 0.28901(13) 0.0482(3) Uani 1 d .
O2 O 0.71557(16) 0.75931(17) 0.06578(13) 0.0559(3) Uani 1 d .
O3 O 0.67162(15) 0.58658(13) 0.26535(13) 0.0513(3) Uani 1 d .
O4 O 0.17375(15) 0.97213(19) 0.20449(14) 0.0596(4) Uani 1 d .
O5 O 0.34526(14) 0.79015(14) 0.07831(12) 0.0437(3) Uani 1 d .
N1 N 0.65669(15) 1.09310(16) 0.35469(12) 0.0365(3) Uani 1 d .
N2 N 0.63670(16) 0.73190(16) 0.17541(13) 0.0385(3) Uani 1 d .
C1 C 0.47937(18) 1.21040(18) 0.35333(14) 0.0342(3) Uani 1 d .
C2 C 0.4077(2) 1.3600(2) 0.39897(16) 0.0438(4) Uani 1 d .
H2 H 0.4771 1.3934 0.4373 0.053 Uiso 1 calc R
C3 C 0.2275(2) 1.4593(2) 0.38566(18) 0.0501(4) Uani 1 d .
H3 H 0.1752 1.5606 0.4163 0.060 Uiso 1 calc R
C4 C 0.1256(2) 1.4103(2) 0.32796(18) 0.0486(4) Uani 1 d .
H4 H 0.0055 1.4793 0.3196 0.058 Uiso 1 calc R
C5 C 0.19934(19) 1.2591(2) 0.28189(16) 0.0408(3) Uani 1 d .
H5 H 0.1294 1.2276 0.2423 0.049 Uiso 1 calc R
C6 C 0.37843(18) 1.15569(17) 0.29559(14) 0.0333(3) Uani 1 d .
C7 C 0.49947(17) 0.99463(17) 0.25895(14) 0.0318(3) Uani 1 d .
C8 C 0.68180(18) 0.95976(18) 0.30082(15) 0.0344(3) Uani 1 d .
C9 C 0.7988(2) 1.1090(2) 0.40637(18) 0.0472(4) Uani 1 d .
H9A H 0.7948 1.2267 0.3597 0.071 Uiso 1 calc GR
H9B H 0.9086 1.0205 0.3870 0.071 Uiso 1 calc GR
H9C H 0.7870 1.0904 0.5065 0.071 Uiso 1 calc GR
C10 C 0.47977(18) 0.88459(18) 0.20153(14) 0.0341(3) Uani 1 d .
C11 C 0.31411(19) 0.88983(19) 0.16223(15) 0.0366(3) Uani 1 d .
C12 C 0.1914(2) 0.7836(2) 0.03308(17) 0.0434(4) Uani 1 d .
H12A H 0.1294 0.8923 -0.0419 0.052 Uiso 1 calc R
H12B H 0.1122 0.7729 0.1118 0.052 Uiso 1 calc R
C13 C 0.2559(2) 0.6234(2) -0.01892(19) 0.0520(4) Uani 1 d .
H13A H 0.3354 0.6347 -0.0959 0.078 Uiso 1 calc GR
H13B H 0.1585 0.6162 -0.0508 0.078 Uiso 1 calc GR
H13C H 0.3152 0.5165 0.0566 0.078 Uiso 1 calc GR

loop_
_atom_site_aniso_label
_atom_site_aniso_U_11
_atom_site_aniso_U_22
_atom_site_aniso_U_33
_atom_site_aniso_U_23
_atom_site_aniso_U_13
_atom_site_aniso_U_12
O1 0.0295(6) 0.0430(6) 0.0708(8) -0.0233(5) -0.0028(5) -0.0086(5)
O2 0.0500(7) 0.0600(7) 0.0535(7) -0.0255(6) 0.0133(5) -0.0168(6)
O3 0.0533(7) 0.0329(5) 0.0636(7) -0.0112(5) -0.0117(6) -0.0134(5)
O4 0.0376(6) 0.0828(9) 0.0848(9) -0.0568(7) 0.0173(6) -0.0305(6)
O5 0.0347(6) 0.0496(6) 0.0565(6) -0.0296(5) -0.0017(5) -0.0157(5)
N1 0.0315(6) 0.0387(6) 0.0438(7) -0.0147(5) -0.0026(5) -0.0161(5)
N2 0.0351(7) 0.0361(6) 0.0458(7) -0.0173(5) -0.0036(5) -0.0116(5)
C1 0.0341(7) 0.0339(7) 0.0341(7) -0.0095(5) 0.0013(5) -0.0149(6)
C2 0.0481(9) 0.0437(8) 0.0467(8) -0.0211(7) 0.0028(7) -0.0207(7)
C3 0.0521(10) 0.0423(8) 0.0560(10) -0.0251(7) 0.0103(7) -0.0152(8)
C4 0.0354(8) 0.0416(8) 0.0598(10) -0.0182(7) 0.0043(7) -0.0071(7)
C5 0.0308(7) 0.0389(7) 0.0508(8) -0.0152(6) -0.0004(6) -0.0116(6)
C6 0.0315(7) 0.0323(6) 0.0354(7) -0.0099(5) 0.0002(5) -0.0129(6)
C7 0.0279(7) 0.0309(6) 0.0355(7) -0.0084(5) -0.0004(5) -0.0122(5)
C8 0.0295(7) 0.0332(6) 0.0389(7) -0.0080(5) -0.0019(5) -0.0133(6)
C9 0.0408(9) 0.0556(9) 0.0541(9) -0.0170(7) -0.0077(7) -0.0255(8)
C10 0.0309(7) 0.0321(6) 0.0385(7) -0.0125(5) 0.0011(5) -0.0114(6)
C11 0.0344(7) 0.0382(7) 0.0421(8) -0.0161(6) 0.0017(6) -0.0170(6)
C12 0.0357(8) 0.0460(8) 0.0521(9) -0.0180(7) -0.0079(6) -0.0155(7)
C13 0.0567(11) 0.0534(9) 0.0564(10) -0.0250(8) -0.0061(8) -0.0244(8)

loop_
_atom_type_symbol
_atom_type_description
_atom_type_scat_dispersion_real
_atom_type_scat_dispersion_imag
_atom_type_scat_source
C C 0.0033 0.0016 'International Tables Vol C Tables 4.2.6.8 and 6.1.1.4'
H H 0.0000 0.0000 'International Tables Vol C Tables 4.2.6.8 and 6.1.1.4'
N N 0.0061 0.0033 'International Tables Vol C Tables 4.2.6.8 and 6.1.1.4'
O O 0.0106 0.0060 'International Tables Vol C Tables 4.2.6.8 and 6.1.1.4'

loop_
_geom_angle_atom_site_label_1
_geom_angle_atom_site_label_2
_geom_angle_atom_site_label_3
_geom_angle
C11 O5 C12 116.04(11)
C1 N1 C9 125.29(12)
C8 N1 C1 111.65(10)
C8 N1 C9 123.06(12)
O2 N2 O3 125.53(14)
O2 N2 C10 118.14(12)
O3 N2 C10 116.28(13)
N1 C1 C6 110.12(12)
C2 C1 N1 127.12(12)
C2 C1 C6 122.75(14)
C1 C2 C3 117.48(14)
C4 C3 C2 121.08(15)
C3 C4 C5 120.97(15)
C6 C5 C4 119.34(13)
C1 C6 C7 106.78(11)
C5 C6 C1 118.35(13)
C5 C6 C7 134.85(12)
C6 C7 C8 105.70(11)
C10 C7 C6 133.88(12)
C10 C7 C8 120.42(13)
O1 C8 N1 126.72(12)
O1 C8 C7 127.52(13)
N1 C8 C7 105.76(12)
N2 C10 C11 112.54(11)
C7 C10 N2 119.20(12)
C7 C10 C11 128.23(13)
O4 C11 O5 125.74(12)
O4 C11 C10 123.25(13)
O5 C11 C10 111.00(12)
O5 C12 C13 107.34(12)

loop_
_geom_bond_atom_site_label_1
_geom_bond_atom_site_label_2
_geom_bond_distance
O1 C8 1.2067(18)
O2 N2 1.2129(17)
O3 N2 1.2199(16)
O4 C11 1.1950(18)
O5 C11 1.3215(17)
O5 C12 1.4712(16)
N1 C1 1.4024(19)
N1 C8 1.3579(18)
N1 C9 1.4533(16)
N2 C10 1.4819(19)
C1 C2 1.376(2)
C1 C6 1.4040(18)
C2 C3 1.391(2)
C3 C4 1.375(2)
C4 C5 1.390(2)
C5 C6 1.388(2)
C6 C7 1.4594(19)
C7 C8 1.5349(18)
C7 C10 1.3426(19)
C10 C11 1.4915(18)
C12 C13 1.498(2)

loop_
_geom_torsion_atom_site_label_1
_geom_torsion_atom_site_label_2
_geom_torsion_atom_site_label_3
_geom_torsion_atom_site_label_4
_geom_torsion
O2 N2 C10 C7 -85.22(17)
O2 N2 C10 C11 96.73(14)
O3 N2 C10 C7 97.30(15)
O3 N2 C10 C11 -80.75(15)
N1 C1 C2 C3 178.98(14)
N1 C1 C6 C5 -178.19(12)
N1 C1 C6 C7 0.13(15)
N2 C10 C11 O4 161.49(15)
N2 C10 C11 O5 -17.39(16)
C1 N1 C8 O1 -179.65(14)
C1 N1 C8 C7 0.21(15)
C1 C2 C3 C4 -0.5(2)
C1 C6 C7 C8 0.00(14)
C1 C6 C7 C10 179.89(15)
C2 C1 C6 C5 1.2(2)
C2 C1 C6 C7 179.50(12)
C2 C3 C4 C5 0.4(3)
C3 C4 C5 C6 0.5(2)
C4 C5 C6 C1 -1.3(2)
C4 C5 C6 C7 -179.01(15)
C5 C6 C7 C8 177.91(15)
C5 C6 C7 C10 -2.2(3)
C6 C1 C2 C3 -0.3(2)
C6 C7 C8 O1 179.73(14)
C6 C7 C8 N1 -0.13(14)
C6 C7 C10 N2 178.46(13)
C6 C7 C10 C11 -3.8(3)
C7 C10 C11 O4 -16.3(2)
C7 C10 C11 O5 164.78(14)
C8 N1 C1 C2 -179.56(13)
C8 N1 C1 C6 -0.22(16)
C8 C7 C10 N2 -1.7(2)
C8 C7 C10 C11 176.04(11)
C9 N1 C1 C2 0.3(2)
C9 N1 C1 C6 179.66(12)
C9 N1 C8 O1 0.5(2)
C9 N1 C8 C7 -179.67(12)
C10 C7 C8 O1 -0.2(2)
C10 C7 C8 N1 179.96(12)
C11 O5 C12 C13 -161.97(13)
C12 O5 C11 O4 0.7(2)
C12 O5 C11 C10 179.55(11)
